data_1509980
loop_
_publ_author_name
'Li, H.'
'Hwu, S.-J.'

_publ_section_title
;
 Electrochemical synthesis of Ba2 Ag8 S7, a quasi-onedimensional barium
 silver(I) sulfide containing mixed S2-/(S2)2- ligands
;
_journal_name_full 'Angew. Chem. Int. ed.'
_journal_page_first 3067
_journal_page_last 3069
_journal_paper_doi 10.1002/(SICI)1521-3773(19991018)38:20<3067::AID-ANIE3067>3.0.CO;2-B
_journal_volume 38
_journal_year 1999
_chemical_formula_sum 'Ag8 Ba2 S7'
_chemical_name_systematic 'Ba2 (Ag8 S5 (S2))'
_space_group_IT_number 59
_symmetry_space_group_name_Hall '-P 2ab 2a'
_symmetry_space_group_name_H-M 'P m m n :2'
_cell_angle_alpha 90
_cell_angle_beta 90
_cell_angle_gamma 90
_cell_formula_units_Z 2
_cell_length_a 15.643
_cell_length_b 4.407
_cell_length_c 10.869
_cell_volume 749.295
_citation_journal_id_ASTM ACIEF5
_cod_data_source_file silver3-x_280.cif
_cod_data_source_block Ag8Ba2S7
_cod_original_cell_volume 749.2947
_cod_database_code 1509980

loop_
_symmetry_equiv_pos_as_xyz
x,y,z
-x+1/2,-y+1/2,z
x+1/2,-y,-z
-x,y+1/2,-z
-x,-y,-z
x-1/2,y-1/2,-z
-x-1/2,y,z
x,-y-1/2,z

loop_
_atom_site_label
_atom_site_type_symbol
_atom_site_fract_x
_atom_site_fract_y
_atom_site_fract_z
_atom_site_occupancy
_atom_site_U_iso_or_equiv
S4 S-1 0.25 -0.25 0.9943 1 0.0
Ba1 Ba+2 0.1109 0.25 0.8767 1 0.0
S3 S-2 0.25 -0.167 0.3124 0.5 0.0
Ag1 Ag+1 0.25 0.25 0.5853 1 0.0
Ag2 Ag+1 0.0336 0.25 0.3691 1 0.0
Ag6 Ag+1 0.25 0.25 0.1538 0.424 0.0
Ag5 Ag+1 0.25 0.25 0.2893 0.576 0.0
Ag3 Ag+1 0.1414 0.75 0.4863 1 0.0
S1 S-2 0.0324 0.25 0.1441 1 0.0
S5 S-1 0.25 -0.25 0.7968 1 0.0
Ag4 Ag+1 0.1118 -0.25 0.1893 1 0.0
S2 S-2 0.0934 0.25 0.5822 1 0.0
